data_1563075
loop_
_publ_author_name
'Raw, Adam D.'
'Ibers, James A.'

_publ_section_title
;
 Syntheses and crystal structures of the quaternary uranium lanthanide
 oxyselenides UYb2O2Se3 and U2Ln2O4Se3 (Ln=Pr, Sm, Gd)
;
_journal_name_full 'Journal of Solid State Chemistry'
_journal_page_first 177
_journal_page_last 181
_journal_paper_doi 10.1016/j.jssc.2011.12.002
_journal_volume 186
_journal_year 2012
_chemical_formula_moiety 'U Yb2 O2 Se3'
_chemical_formula_sum 'O2 Se3 U Yb2'
_chemical_formula_weight 852.99
_chemical_name_common 'Uranium Ytterbium Oxyselenide'
_space_group_IT_number 139
_space_group_name_Hall '-I 4 2'
_space_group_name_H-M_alt 'I 4/m m m'
_symmetry_cell_setting tetragonal
_symmetry_space_group_name_H-M 'I 4/m m m'
_atom_sites_solution_primary direct
_atom_sites_solution_secondary difmap
_cell_angle_alpha 90.00
_cell_angle_beta 90.00
_cell_angle_gamma 90.00
_cell_formula_units_Z 2
_cell_length_a 3.8534(9)
_cell_length_b 3.8534(9)
_cell_length_c 21.610(5)
_cell_measurement_reflns_used 1697
_cell_measurement_temperature 100(2)
_cell_measurement_theta_max 26.55
_cell_measurement_theta_min 3.77
_cell_volume 320.88(13)
_computing_cell_refinement 'SAINT (Bruker, 2009)'
_computing_data_collection 'SMART APEX CCD (Bruker 2003, 2009)'
_computing_data_reduction 'SAINT (Bruker, 2009)'
_computing_molecular_graphics 'CrystalMaker (Palmer, 2009)'
_computing_publication_material 'SHELXTL-97 (Sheldrick, 2008)'
_computing_structure_refinement 'SHELXL-97 (Sheldrick, 2008)'
_computing_structure_solution 'SHELXS-97 (Sheldrick, 2008)'
_diffrn_ambient_temperature 100(2)
_diffrn_measured_fraction_theta_full 1.000
_diffrn_measured_fraction_theta_max 1.000
_diffrn_measurement_device_type 'Bruker APEX-II CCD'
_diffrn_measurement_method '\f and \w scans'
_diffrn_radiation_monochromator graphite
_diffrn_radiation_source 'fine-focus sealed tube'
_diffrn_radiation_type MoK\a
_diffrn_radiation_wavelength 0.71073
_diffrn_reflns_av_R_equivalents 0.0519
_diffrn_reflns_av_sigmaI/netI 0.0225
_diffrn_reflns_limit_h_max 4
_diffrn_reflns_limit_h_min -4
_diffrn_reflns_limit_k_max 4
_diffrn_reflns_limit_k_min -4
_diffrn_reflns_limit_l_max 26
_diffrn_reflns_limit_l_min -26
_diffrn_reflns_number 1697
_diffrn_reflns_theta_full 26.55
_diffrn_reflns_theta_max 26.55
_diffrn_reflns_theta_min 1.88
_exptl_absorpt_coefficient_mu 70.989
_exptl_absorpt_correction_T_max 0.3457
_exptl_absorpt_correction_T_min 0.0597
_exptl_absorpt_correction_type numerical
_exptl_absorpt_process_details 'face indexed, SADABS (Sheldrick, 2008b)'
_exptl_crystal_colour black
_exptl_crystal_density_diffrn 8.828
_exptl_crystal_density_method 'not measured'
_exptl_crystal_description 'square plate'
_exptl_crystal_F_000 700
_exptl_crystal_size_max 0.09
_exptl_crystal_size_mid 0.08
_exptl_crystal_size_min 0.02
_refine_diff_density_max 1.593
_refine_diff_density_min -2.906
_refine_diff_density_rms 0.549
_refine_ls_extinction_coef 0.0008(5)
_refine_ls_extinction_expression Fc^*^=kFc[1+0.001xFc^2^\l^3^/sin(2\q)]^-1/4^
_refine_ls_extinction_method SHELXL
_refine_ls_goodness_of_fit_ref 2.179
_refine_ls_matrix_type full
_refine_ls_number_parameters 14
_refine_ls_number_reflns 136
_refine_ls_number_restraints 0
_refine_ls_restrained_S_all 2.179
_refine_ls_R_factor_all 0.0317
_refine_ls_R_factor_gt 0.0273
_refine_ls_shift/su_max 0.000
_refine_ls_shift/su_mean 0.000
_refine_ls_structure_factor_coef Fsqd
_refine_ls_weighting_details
; calc 
 [1.00000+0.00000exp(0.00(sin\q/\l)^2^)]/ 
   [\s^2^(Fo^2^)+0.0000+0.0000*P+(0.0323P)^2^+0.0000sin\q/\l] 
 where P = 1.00000Fo^2^ + 0.00000Fc^2^ 
;
_refine_ls_weighting_scheme calc
_refine_ls_wR_factor_gt 0.0784
_refine_ls_wR_factor_ref 0.0945
_reflns_number_gt 130
_reflns_number_total 136
_reflns_threshold_expression >2sigma(I)
_cod_data_source_file JSSC-2012-186-177.cif
_cod_data_source_block UYb2O2Se3
_cod_original_sg_symbol_H-M I4/mmm
_cod_database_code 1563075

loop_
_symmetry_equiv_pos_as_xyz
'x, y, z'
'-x, -y, z'
'-y, x, z'
'y, -x, z'
'-x, y, -z'
'x, -y, -z'
'y, x, -z'
'-y, -x, -z'
'x+1/2, y+1/2, z+1/2'
'-x+1/2, -y+1/2, z+1/2'
'-y+1/2, x+1/2, z+1/2'
'y+1/2, -x+1/2, z+1/2'
'-x+1/2, y+1/2, -z+1/2'
'x+1/2, -y+1/2, -z+1/2'
'y+1/2, x+1/2, -z+1/2'
'-y+1/2, -x+1/2, -z+1/2'
'-x, -y, -z'
'x, y, -z'
'y, -x, -z'
'-y, x, -z'
'x, -y, z'
'-x, y, z'
'-y, -x, z'
'y, x, z'
'-x+1/2, -y+1/2, -z+1/2'
'x+1/2, y+1/2, -z+1/2'
'y+1/2, -x+1/2, -z+1/2'
'-y+1/2, x+1/2, -z+1/2'
'x+1/2, -y+1/2, z+1/2'
'-x+1/2, y+1/2, z+1/2'
'-y+1/2, -x+1/2, z+1/2'
'y+1/2, x+1/2, z+1/2'

loop_
_atom_site_label
_atom_site_type_symbol
_atom_site_fract_x
_atom_site_fract_y
_atom_site_fract_z
_atom_site_U_iso_or_equiv
_atom_site_adp_type
_atom_site_occupancy
_atom_site_symmetry_multiplicity
_atom_site_calc_flag
_atom_site_refinement_flags
_atom_site_disorder_assembly
_atom_site_disorder_group
U1 U 0.0000 0.0000 0.30784(5) 0.0062(6) Uani 0.50 8 d SP . .
Yb1 Yb 0.0000 0.0000 0.30784(5) 0.0062(6) Uani 0.50 8 d SP . .
Yb2 Yb 0.0000 0.0000 0.0000 0.0108(7) Uani 1 16 d S . .
Se1 Se 0.0000 0.0000 0.5000 0.0217(13) Uani 1 16 d S . .
Se2 Se 0.0000 0.0000 0.12850(13) 0.0066(8) Uani 1 8 d S . .
O1 O 0.0000 0.5000 0.2500 0.004(3) Uani 1 8 d S . .

loop_
_atom_site_aniso_label
_atom_site_aniso_U_11
_atom_site_aniso_U_22
_atom_site_aniso_U_33
_atom_site_aniso_U_23
_atom_site_aniso_U_13
_atom_site_aniso_U_12
U1 0.0040(7) 0.0040(7) 0.0104(8) 0.000 0.000 0.000
Yb1 0.0040(7) 0.0040(7) 0.0104(8) 0.000 0.000 0.000
Yb2 0.0107(8) 0.0107(8) 0.0111(10) 0.000 0.000 0.000
Se1 0.0073(14) 0.0073(14) 0.051(3) 0.000 0.000 0.000
Se2 0.0067(10) 0.0067(10) 0.0065(16) 0.000 0.000 0.000
O1 0.002(5) 0.002(5) 0.008(8) 0.000 0.000 0.000

loop_
_atom_type_symbol
_atom_type_description
_atom_type_scat_dispersion_real
_atom_type_scat_dispersion_imag
_atom_type_scat_source
O O 0.0106 0.0060 'International Tables Vol C Tables 4.2.6.8 and 6.1.1.4'
Se Se -0.0929 2.2259 'International Tables Vol C Tables 4.2.6.8 and 6.1.1.4'
Yb Yb -0.3850 5.5486 'International Tables Vol C Tables 4.2.6.8 and 6.1.1.4'
U U -9.6767 9.6646 'International Tables Vol C Tables 4.2.6.8 and 6.1.1.4'

loop_
_geom_angle_atom_site_label_1
_geom_angle_atom_site_label_2
_geom_angle_atom_site_label_3
_geom_angle
_geom_angle_site_symmetry_1
_geom_angle_site_symmetry_3
O1 U1 O1 72.77(2) 25_455 1_545
O1 U1 O1 114.05(5) 25_455 25
O1 U1 O1 72.77(2) 1_545 25
O1 U1 O1 72.77(2) 25_455 .
O1 U1 O1 114.05(5) 1_545 .
O1 U1 O1 72.77(2) 25 .
O1 U1 Se2 140.790(18) 25_455 25
O1 U1 Se2 140.790(18) 1_545 25
O1 U1 Se2 73.49(4) 25 25
O1 U1 Se2 73.49(4) . 25
O1 U1 Se2 73.49(4) 25_455 25_445
O1 U1 Se2 73.49(4) 1_545 25_445
O1 U1 Se2 140.790(18) 25 25_445
O1 U1 Se2 140.790(18) . 25_445
Se2 U1 Se2 126.42(11) 25 25_445
O1 U1 Se2 73.49(4) 25_455 25_455
O1 U1 Se2 140.790(18) 1_545 25_455
O1 U1 Se2 140.790(18) 25 25_455
O1 U1 Se2 73.49(4) . 25_455
Se2 U1 Se2 78.28(4) 25 25_455
Se2 U1 Se2 78.28(4) 25_445 25_455
O1 U1 Se2 140.790(18) 25_455 25_545
O1 U1 Se2 73.49(4) 1_545 25_545
O1 U1 Se2 73.49(4) 25 25_545
O1 U1 Se2 140.790(18) . 25_545
Se2 U1 Se2 78.28(4) 25 25_545
Se2 U1 Se2 78.28(4) 25_445 25_545
Se2 U1 Se2 126.42(11) 25_455 25_545
O1 U1 U1 36.385(12) 25_455 25_445
O1 U1 U1 36.385(12) 1_545 25_445
O1 U1 U1 93.97(4) 25 25_445
O1 U1 U1 93.97(4) . 25_445
Se2 U1 U1 164.25(7) 25 25_445
Se2 U1 U1 69.32(5) 25_445 25_445
Se2 U1 U1 107.74(3) 25_455 25_445
Se2 U1 U1 107.74(3) 25_545 25_445
O1 U1 Yb1 36.385(12) 25_455 25_445
O1 U1 Yb1 36.385(12) 1_545 25_445
O1 U1 Yb1 93.97(4) 25 25_445
O1 U1 Yb1 93.97(4) . 25_445
Se2 U1 Yb1 164.25(7) 25 25_445
Se2 U1 Yb1 69.32(5) 25_445 25_445
Se2 U1 Yb1 107.74(3) 25_455 25_445
Se2 U1 Yb1 107.74(3) 25_545 25_445
U1 U1 Yb1 0.00(3) 25_445 25_445
O1 U1 U1 93.97(4) 25_455 25_545
O1 U1 U1 36.385(12) 1_545 25_545
O1 U1 U1 36.385(12) 25 25_545
O1 U1 U1 93.97(4) . 25_545
Se2 U1 U1 107.74(3) 25 25_545
Se2 U1 U1 107.74(3) 25_445 25_545
Se2 U1 U1 164.25(7) 25_455 25_545
Se2 U1 U1 69.32(5) 25_545 25_545
U1 U1 U1 62.80(3) 25_445 25_545
Yb1 U1 U1 62.80(3) 25_445 25_545
O1 U1 U1 36.385(12) 25_455 25_455
O1 U1 U1 93.97(4) 1_545 25_455
O1 U1 U1 93.97(4) 25 25_455
O1 U1 U1 36.385(12) . 25_455
Se2 U1 U1 107.74(3) 25 25_455
Se2 U1 U1 107.74(3) 25_445 25_455
Se2 U1 U1 69.32(5) 25_455 25_455
Se2 U1 U1 164.25(7) 25_545 25_455
U1 U1 U1 62.80(3) 25_445 25_455
Yb1 U1 U1 62.80(3) 25_445 25_455
U1 U1 U1 94.93(5) 25_545 25_455
Se1 Yb2 Se1 180.0 9_554 9_444
Se1 Yb2 Se1 90.0 9_554 9_454
Se1 Yb2 Se1 90.0 9_444 9_454
Se1 Yb2 Se1 90.0 9_554 9_544
Se1 Yb2 Se1 90.0 9_444 9_544
Se1 Yb2 Se1 180.0 9_454 9_544
Se1 Yb2 Se2 90.0 9_554 .
Se1 Yb2 Se2 90.0 9_444 .
Se1 Yb2 Se2 90.0 9_454 .
Se1 Yb2 Se2 90.0 9_544 .
Se1 Yb2 Se2 90.0 9_554 17
Se1 Yb2 Se2 90.0 9_444 17
Se1 Yb2 Se2 90.0 9_454 17
Se1 Yb2 Se2 90.0 9_544 17
Se2 Yb2 Se2 180.0 . 17
Se1 Yb2 Yb2 135.0 9_554 1_545
Se1 Yb2 Yb2 45.0 9_444 1_545
Se1 Yb2 Yb2 135.0 9_454 1_545
Se1 Yb2 Yb2 45.0 9_544 1_545
Se2 Yb2 Yb2 90.0 . 1_545
Se2 Yb2 Yb2 90.0 17 1_545
Se1 Yb2 Yb2 45.0 9_554 1_655
Se1 Yb2 Yb2 135.0 9_444 1_655
Se1 Yb2 Yb2 135.0 9_454 1_655
Se1 Yb2 Yb2 45.0 9_544 1_655
Se2 Yb2 Yb2 90.0 . 1_655
Se2 Yb2 Yb2 90.0 17 1_655
Yb2 Yb2 Yb2 90.0 1_545 1_655
Se1 Yb2 Yb2 135.0 9_554 1_455
Se1 Yb2 Yb2 45.0 9_444 1_455
Se1 Yb2 Yb2 45.0 9_454 1_455
Se1 Yb2 Yb2 135.0 9_544 1_455
Se2 Yb2 Yb2 90.0 . 1_455
Se2 Yb2 Yb2 90.0 17 1_455
Yb2 Yb2 Yb2 90.0 1_545 1_455
Yb2 Yb2 Yb2 180.0 1_655 1_455
Se1 Yb2 Yb2 45.0 9_554 1_565
Se1 Yb2 Yb2 135.0 9_444 1_565
Se1 Yb2 Yb2 45.0 9_454 1_565
Se1 Yb2 Yb2 135.0 9_544 1_565
Se2 Yb2 Yb2 90.0 . 1_565
Se2 Yb2 Yb2 90.0 17 1_565
Yb2 Yb2 Yb2 180.0 1_545 1_565
Yb2 Yb2 Yb2 90.0 1_655 1_565
Yb2 Yb2 Yb2 90.0 1_455 1_565
Yb2 Se1 Yb2 180.0 9 9_445
Yb2 Se1 Yb2 90.0 9 9_545
Yb2 Se1 Yb2 90.0 9_445 9_545
Yb2 Se1 Yb2 90.0 9 9_455
Yb2 Se1 Yb2 90.0 9_445 9_455
Yb2 Se1 Yb2 180.0 9_545 9_455
Yb2 Se2 Yb1 116.79(5) . 25
Yb2 Se2 U1 116.79(5) . 25
Yb1 Se2 U1 0.00(4) 25 25
Yb2 Se2 U1 116.79(5) . 25_445
Yb1 Se2 U1 126.42(11) 25 25_445
U1 Se2 U1 126.42(11) 25 25_445
Yb2 Se2 Yb1 116.79(5) . 25_445
Yb1 Se2 Yb1 126.42(11) 25 25_445
U1 Se2 Yb1 126.42(11) 25 25_445
U1 Se2 Yb1 0.00(4) 25_445 25_445
Yb2 Se2 U1 116.79(5) . 25_455
Yb1 Se2 U1 78.28(4) 25 25_455
U1 Se2 U1 78.28(4) 25 25_455
U1 Se2 U1 78.28(4) 25_445 25_455
Yb1 Se2 U1 78.28(4) 25_445 25_455
Yb2 Se2 U1 116.79(5) . 25_545
Yb1 Se2 U1 78.28(4) 25 25_545
U1 Se2 U1 78.28(4) 25 25_545
U1 Se2 U1 78.28(4) 25_445 25_545
Yb1 Se2 U1 78.28(4) 25_445 25_545
U1 Se2 U1 126.42(11) 25_455 25_545
Yb2 Se2 Yb1 116.79(5) . 25_545
Yb1 Se2 Yb1 78.28(4) 25 25_545
U1 Se2 Yb1 78.28(4) 25 25_545
U1 Se2 Yb1 78.28(4) 25_445 25_545
Yb1 Se2 Yb1 78.28(4) 25_445 25_545
U1 Se2 Yb1 126.42(11) 25_455 25_545
U1 Se2 Yb1 0.00(4) 25_545 25_545
Yb2 Se2 Yb1 116.79(5) . 25_455
Yb1 Se2 Yb1 78.28(4) 25 25_455
U1 Se2 Yb1 78.28(4) 25 25_455
U1 Se2 Yb1 78.28(4) 25_445 25_455
Yb1 Se2 Yb1 78.28(4) 25_445 25_455
U1 Se2 Yb1 0.00(4) 25_455 25_455
U1 Se2 Yb1 126.42(11) 25_545 25_455
Yb1 Se2 Yb1 126.42(11) 25_545 25_455
Yb1 O1 Yb1 107.23(2) 25_455 1_565
Yb1 O1 U1 0.00(5) 25_455 25_455
Yb1 O1 U1 107.23(2) 1_565 25_455
Yb1 O1 U1 107.23(2) 25_455 1_565
Yb1 O1 U1 0.00(5) 1_565 1_565
U1 O1 U1 107.23(2) 25_455 1_565
Yb1 O1 Yb1 114.06(5) 25_455 25
Yb1 O1 Yb1 107.23(2) 1_565 25
U1 O1 Yb1 114.06(5) 25_455 25
U1 O1 Yb1 107.23(2) 1_565 25
Yb1 O1 U1 114.06(5) 25_455 25
Yb1 O1 U1 107.23(2) 1_565 25
U1 O1 U1 114.06(5) 25_455 25
U1 O1 U1 107.23(2) 1_565 25
Yb1 O1 U1 0.00(5) 25 25
Yb1 O1 U1 107.23(2) 25_455 .
Yb1 O1 U1 114.05(5) 1_565 .
U1 O1 U1 107.23(2) 25_455 .
U1 O1 U1 114.05(5) 1_565 .
Yb1 O1 U1 107.23(2) 25 .
U1 O1 U1 107.23(2) 25 .

loop_
_geom_bond_atom_site_label_1
_geom_bond_atom_site_label_2
_geom_bond_distance
_geom_bond_site_symmetry_2
U1 O1 2.2966(7) 25_455
U1 O1 2.2966(7) 1_545
U1 O1 2.2966(7) 25
U1 O1 2.2966(7) .
U1 Se2 3.0523(15) 25
U1 Se2 3.0523(15) 25_445
U1 Se2 3.0523(15) 25_455
U1 Se2 3.0523(15) 25_545
U1 U1 3.6978(16) 25_445
U1 Yb1 3.6978(16) 25_445
U1 U1 3.6978(16) 25_545
U1 U1 3.6978(16) 25_455
Yb2 Se1 2.7248(6) 9_554
Yb2 Se1 2.7248(6) 9_444
Yb2 Se1 2.7248(6) 9_454
Yb2 Se1 2.7248(6) 9_544
Yb2 Se2 2.777(3) .
Yb2 Se2 2.777(3) 17
Yb2 Yb2 3.8534(9) 1_545
Yb2 Yb2 3.8534(9) 1_655
Yb2 Yb2 3.8534(9) 1_455
Yb2 Yb2 3.8534(9) 1_565
Se1 Yb2 2.7248(6) 9
Se1 Yb2 2.7248(6) 9_445
Se1 Yb2 2.7248(6) 9_545
Se1 Yb2 2.7248(6) 9_455
Se2 Yb1 3.0524(15) 25
Se2 U1 3.0524(15) 25
Se2 U1 3.0524(15) 25_445
Se2 Yb1 3.0524(15) 25_445
Se2 U1 3.0524(15) 25_455
Se2 U1 3.0524(15) 25_545
Se2 Yb1 3.0524(15) 25_545
Se2 Yb1 3.0524(15) 25_455
O1 Yb1 2.2966(7) 25_455
O1 Yb1 2.2966(7) 1_565
O1 U1 2.2966(7) 25_455
O1 U1 2.2966(7) 1_565
O1 Yb1 2.2966(7) 25
O1 U1 2.2966(7) 25
